data_7707355
loop_
_publ_author_name
'Wang, Kuiyuan'
'Prior, Timothy J.'
'Hughes, David L.'
'Arbaoui, Abdessamad'
'Redshaw, Carl'

_publ_section_title
;
 Coordination chemistry of [2 + 2] Schiff-base macrocycles derived from
 the dianilines
 [(2-NH<sub>2</sub>C<sub>6</sub>H<sub>4</sub>)<sub>2</sub>X] (X =
 CH<sub>2</sub>CH<sub>2</sub>, O): structural studies and ROP capability
 towards cyclic esters.
;
_journal_issue 23
_journal_name_full 'Dalton transactions (Cambridge, England : 2003)'
_journal_page_first 8057
_journal_page_last 8069
_journal_paper_doi 10.1039/d1dt00711d
_journal_volume 50
_journal_year 2021
_chemical_formula_moiety 'C104 H101 Fe N8 O4, 3(C2 H3 N)'
_chemical_formula_structural '[ Fe (C52H50N4O2) (C52H51N4O2) ], 3(MeCN)'
_chemical_formula_sum 'C110 H110 Fe N11 O4'
_chemical_formula_weight 1705.93
_space_group_crystal_system monoclinic
_space_group_IT_number 14
_space_group_name_Hall '-P 2ybc'
_space_group_name_H-M_alt 'P 1 21/c 1'
_atom_sites_solution_hydrogens geom
_atom_sites_solution_primary direct
_atom_sites_solution_secondary difmap
_audit_creation_method SHELXL-2018/3
_audit_update_record
;
2021-04-28 deposited with the CCDC.	2021-05-04 downloaded from the CCDC.
;
_cell_angle_alpha 90
_cell_angle_beta 100.817(3)
_cell_angle_gamma 90
_cell_formula_units_Z 4
_cell_length_a 12.6268(5)
_cell_length_b 30.3249(10)
_cell_length_c 24.6577(10)
_cell_measurement_reflns_used 6962
_cell_measurement_temperature 140(1)
_cell_measurement_theta_max 25.27
_cell_measurement_theta_min 3.17
_cell_volume 9273.8(6)
_computing_cell_refinement
;
 CrysAlis CCD, Oxford Diffraction Ltd., Version 1.171.29.9 
;
_computing_data_collection
;
 CrysAlis CCD, Oxford Diffraction Ltd., Version 1.171.29.9 
;
_computing_data_reduction
;
 CrysAlis CCD, Oxford Diffraction Ltd., Version 1.171.29.9 
;
_computing_molecular_graphics 'ORTEP (Johnson, 1976 and Farrugia, 2012)'
_computing_publication_material 'SHELXL-2018/3 (Sheldrick, 2015b) and WINGX (Farrugia, 2012)'
_computing_structure_refinement 'SHELXL-2018/3 (Sheldrick, 2018)'
_computing_structure_solution 'SHELXS-97 (Sheldrick, 1997a)'
_diffrn_ambient_temperature 140(1)
_diffrn_detector_area_resol_mean 16.0050
_diffrn_measured_fraction_theta_full 0.992
_diffrn_measured_fraction_theta_max 0.992
_diffrn_measurement_device_type 'Oxford Diffraction Xcalibur 3/CCD'
_diffrn_measurement_method 'Thin slice \f and \w scans'
_diffrn_radiation_monochromator graphite
_diffrn_radiation_type MoK\a
_diffrn_radiation_wavelength 0.71073
_diffrn_reflns_av_R_equivalents 0.1430
_diffrn_reflns_av_unetI/netI 0.1526
_diffrn_reflns_Laue_measured_fraction_full 0.992
_diffrn_reflns_Laue_measured_fraction_max 0.992
_diffrn_reflns_limit_h_max 12
_diffrn_reflns_limit_h_min -12
_diffrn_reflns_limit_k_max 29
_diffrn_reflns_limit_k_min -29
_diffrn_reflns_limit_l_max 23
_diffrn_reflns_limit_l_min -23
_diffrn_reflns_number 51064
_diffrn_reflns_point_group_measured_fraction_full 0.992
_diffrn_reflns_point_group_measured_fraction_max 0.992
_diffrn_reflns_theta_full 19.998
_diffrn_reflns_theta_max 19.998
_diffrn_reflns_theta_min 3.521
_diffrn_source 'Enhance (Mo) X-ray Source'
_exptl_absorpt_coefficient_mu 0.223
_exptl_absorpt_correction_T_max 1.185
_exptl_absorpt_correction_T_min 0.749
_exptl_absorpt_correction_type multi-scan
_exptl_absorpt_process_details
;
 CrysAlis RED, Oxford Diffraction Ltd., Version 1.171.29.9 
 Empirical absorption correction using spherical harmonics,
  implemented in SCALE3 ABSPACK scaling algorithm.
;
_exptl_crystal_colour 'very dark'
_exptl_crystal_density_diffrn 1.222
_exptl_crystal_description prism
_exptl_crystal_F_000 3620
_exptl_crystal_size_max 0.74
_exptl_crystal_size_mid 0.18
_exptl_crystal_size_min 0.16
_refine_diff_density_max 0.302
_refine_diff_density_min -0.253
_refine_diff_density_rms 0.044
_refine_ls_extinction_method none
_refine_ls_goodness_of_fit_ref 0.913
_refine_ls_hydrogen_treatment constr
_refine_ls_matrix_type full
_refine_ls_number_parameters 1129
_refine_ls_number_reflns 8583
_refine_ls_number_restraints 0
_refine_ls_restrained_S_all 0.913
_refine_ls_R_factor_all 0.1502
_refine_ls_R_factor_gt 0.0570
_refine_ls_shift/su_max 0.000
_refine_ls_shift/su_mean 0.000
_refine_ls_structure_factor_coef Fsqd
_refine_ls_weighting_details 'w=1/[\s^2^(Fo^2^)+(0.0514P)^2^] where P=(Fo^2^+2Fc^2^)/3'
_refine_ls_weighting_scheme calc
_refine_ls_wR_factor_gt 0.1005
_refine_ls_wR_factor_ref 0.1224
_reflns_Friedel_coverage 0.000
_reflns_number_gt 4349
_reflns_number_total 8583
_reflns_threshold_expression 'I > 2\s(I)'
_cod_data_source_file d1dt00711d2.cif
_cod_data_source_block 4abdea23ax
_cod_depositor_comments 'Adding full bibliography for 7707347--7707359.cif.'
_cod_original_sg_symbol_H-M 'P 21/c'
_cod_database_code 7707355
_shelx_shelxl_version_number 2018/3
_shelx_space_group_comment
;
The symmetry employed for this shelxl refinement is uniquely defined
by the following loop, which should always be used as a source of
symmetry information in preference to the above space-group names.
They are only intended as comments.
;

loop_
_space_group_symop_operation_xyz
'x, y, z'
'-x, y+1/2, -z+1/2'
'-x, -y, -z'
'x, -y-1/2, z-1/2'

loop_
_atom_site_label
_atom_site_type_symbol
_atom_site_fract_x
_atom_site_fract_y
_atom_site_fract_z
_atom_site_U_iso_or_equiv
_atom_site_adp_type
_atom_site_occupancy
_atom_site_site_symmetry_order
_atom_site_calc_flag
_atom_site_refinement_flags_posn
_atom_site_refinement_flags_adp
_atom_site_refinement_flags_occupancy
_atom_site_disorder_assembly
_atom_site_disorder_group
Fe Fe 0.46170(7) 0.27101(3) 0.39951(4) 0.0302(3) Uani 1 1 d . . . . .
O11 O 0.4102(3) 0.21337(13) 0.37300(16) 0.0323(12) Uani 1 1 d . . . . .
C11 C 0.4551(5) 0.1841(2) 0.3452(3) 0.0302(17) Uani 1 1 d . . . . .
C12 C 0.4391(5) 0.1384(2) 0.3547(3) 0.0328(18) Uani 1 1 d . . . . .
C13 C 0.4820(5) 0.1069(2) 0.3242(3) 0.0392(19) Uani 1 1 d . . . . .
H13 H 0.473634 0.077241 0.332053 0.047 Uiso 1 1 calc R U . . .
C14 C 0.5369(5) 0.1180(2) 0.2824(3) 0.0369(19) Uani 1 1 d . . . . .
C15 C 0.5533(5) 0.1623(2) 0.2739(3) 0.0333(18) Uani 1 1 d . . . . .
H15 H 0.591570 0.170367 0.246744 0.040 Uiso 1 1 calc R U . . .
C16 C 0.5148(5) 0.1954(2) 0.3046(3) 0.0244(17) Uani 1 1 d . . . . .
C141 C 0.5836(6) 0.0825(2) 0.2488(3) 0.046(2) Uani 1 1 d . . . . .
C142 C 0.5409(5) 0.0365(2) 0.2587(3) 0.063(2) Uani 1 1 d . . . . .
H14A H 0.463634 0.036406 0.248880 0.095 Uiso 1 1 calc R U . . .
H14B H 0.569902 0.015349 0.236411 0.095 Uiso 1 1 calc R U . . .
H14C H 0.562371 0.028818 0.296952 0.095 Uiso 1 1 calc R U . . .
C143 C 0.7054(6) 0.0823(2) 0.2644(3) 0.080(3) Uani 1 1 d . . . . .
H14D H 0.732583 0.111111 0.258251 0.121 Uiso 1 1 calc R U . . .
H14E H 0.726641 0.074622 0.302617 0.121 Uiso 1 1 calc R U . . .
H14F H 0.734173 0.061153 0.242077 0.121 Uiso 1 1 calc R U . . .
C144 C 0.5510(7) 0.0929(2) 0.1867(3) 0.085(3) Uani 1 1 d . . . . .
H14G H 0.473789 0.093090 0.176433 0.127 Uiso 1 1 calc R U . . .
H14H H 0.578776 0.121274 0.179307 0.127 Uiso 1 1 calc R U . . .
H14I H 0.580023 0.070781 0.165806 0.127 Uiso 1 1 calc R U . . .
C17 C 0.5255(4) 0.2408(2) 0.2891(3) 0.0308(18) Uani 1 1 d . . . . .
H17 H 0.548996 0.245640 0.256023 0.037 Uiso 1 1 calc R U . . .
N18 N 0.5059(4) 0.27588(18) 0.3161(2) 0.0276(13) Uani 1 1 d . . . . .
C21 C 0.4998(5) 0.3157(2) 0.2824(3) 0.0291(17) Uani 1 1 d . . . . .
C22 C 0.4117(5) 0.3199(2) 0.2396(3) 0.0383(19) Uani 1 1 d . . . . .
H22 H 0.357937 0.298514 0.234821 0.046 Uiso 1 1 calc R U . . .
C23 C 0.4031(6) 0.3553(2) 0.2039(3) 0.043(2) Uani 1 1 d . . . . .
H23 H 0.342934 0.358502 0.175966 0.052 Uiso 1 1 calc R U . . .
C24 C 0.4860(7) 0.3863(2) 0.2105(3) 0.049(2) Uani 1 1 d . . . . .
H24 H 0.483450 0.409579 0.185749 0.059 Uiso 1 1 calc R U . . .
C25 C 0.5715(6) 0.3821(2) 0.2536(3) 0.044(2) Uani 1 1 d . . . . .
H25 H 0.624954 0.403623 0.258248 0.053 Uiso 1 1 calc R U . . .
C26 C 0.5817(5) 0.3470(2) 0.2907(3) 0.0306(18) Uani 1 1 d . . . . .
C27 C 0.6711(5) 0.3465(2) 0.3404(3) 0.042(2) Uani 1 1 d . . . . .
H27A H 0.739724 0.344074 0.328432 0.051 Uiso 1 1 calc R U . . .
H27B H 0.662975 0.320887 0.362811 0.051 Uiso 1 1 calc R U . . .
C28 C 0.6711(5) 0.3887(2) 0.3759(3) 0.0408(19) Uani 1 1 d . . . . .
H28A H 0.713955 0.383293 0.412255 0.049 Uiso 1 1 calc R U . . .
H28B H 0.705398 0.412384 0.359112 0.049 Uiso 1 1 calc R U . . .
C31 C 0.5602(6) 0.4034(2) 0.3822(3) 0.040(2) Uani 1 1 d . . . . .
C32 C 0.5187(6) 0.4444(2) 0.3611(3) 0.045(2) Uani 1 1 d . . . . .
H32 H 0.562265 0.462980 0.344761 0.054 Uiso 1 1 calc R U . . .
C33 C 0.4169(7) 0.4577(2) 0.3639(3) 0.052(2) Uani 1 1 d . . . . .
H33 H 0.392558 0.485249 0.350469 0.063 Uiso 1 1 calc R U . . .
C34 C 0.3500(6) 0.4303(3) 0.3866(3) 0.049(2) Uani 1 1 d . . . . .
H34 H 0.279715 0.439166 0.387383 0.059 Uiso 1 1 calc R U . . .
C35 C 0.3858(5) 0.3902(2) 0.4082(3) 0.0353(18) Uani 1 1 d . . . . .
H35 H 0.341061 0.372143 0.424383 0.042 Uiso 1 1 calc R U . . .
C36 C 0.4899(5) 0.3770(2) 0.4054(3) 0.0301(17) Uani 1 1 d . . . . .
N37 N 0.5295(4) 0.33506(16) 0.4286(2) 0.0308(14) Uani 1 1 d . . . . .
C38 C 0.6033(5) 0.3378(2) 0.4722(3) 0.0337(18) Uani 1 1 d . . . . .
H38 H 0.618151 0.366214 0.485577 0.040 Uiso 1 1 calc R U . . .
O41 O 0.5973(3) 0.24716(12) 0.43748(18) 0.0304(11) Uani 1 1 d . . . . .
C41 C 0.6606(5) 0.2595(2) 0.4833(3) 0.0301(18) Uani 1 1 d . . . . .
C42 C 0.6663(5) 0.3037(2) 0.5033(3) 0.0300(17) Uani 1 1 d . . . . .
C43 C 0.7346(5) 0.3158(2) 0.5523(3) 0.0377(19) Uani 1 1 d . . . . .
H43 H 0.736937 0.345181 0.563051 0.045 Uiso 1 1 calc R U . . .
C44 C 0.7993(5) 0.2855(2) 0.5855(3) 0.0302(17) Uani 1 1 d . . . . .
C45 C 0.7948(5) 0.2421(2) 0.5653(3) 0.0275(17) Uani 1 1 d . . . . .
H45 H 0.837323 0.220838 0.586104 0.033 Uiso 1 1 calc R U . . .
C46 C 0.7304(5) 0.2294(2) 0.5160(3) 0.0265(16) Uani 1 1 d . . . . .
C441 C 0.8672(5) 0.3001(2) 0.6402(3) 0.0393(19) Uani 1 1 d . . . . .
C442 C 0.7926(5) 0.3199(2) 0.6760(3) 0.056(2) Uani 1 1 d . . . . .
H44A H 0.834626 0.329254 0.710700 0.084 Uiso 1 1 calc R U . . .
H44B H 0.755224 0.344796 0.657444 0.084 Uiso 1 1 calc R U . . .
H44C H 0.741288 0.298105 0.682480 0.084 Uiso 1 1 calc R U . . .
C443 C 0.9467(5) 0.3366(2) 0.6302(3) 0.057(2) Uani 1 1 d . . . . .
H44D H 0.989188 0.345633 0.664925 0.086 Uiso 1 1 calc R U . . .
H44E H 0.993319 0.325486 0.606809 0.086 Uiso 1 1 calc R U . . .
H44F H 0.907077 0.361456 0.612788 0.086 Uiso 1 1 calc R U . . .
C444 C 0.9317(5) 0.2622(2) 0.6710(3) 0.047(2) Uani 1 1 d . . . . .
H44G H 0.973136 0.272879 0.705084 0.070 Uiso 1 1 calc R U . . .
H44H H 0.883140 0.239623 0.678539 0.070 Uiso 1 1 calc R U . . .
H44I H 0.979320 0.250195 0.648633 0.070 Uiso 1 1 calc R U . . .
C47 C 0.7370(5) 0.1838(2) 0.4960(3) 0.0285(17) Uani 1 1 d . . . . .
H47 H 0.690635 0.174955 0.464009 0.034 Uiso 1 1 calc R U . . .
N48 N 0.8045(4) 0.15631(19) 0.5214(2) 0.0359(15) Uani 1 1 d . . . . .
C51 C 0.8183(6) 0.1134(2) 0.4993(3) 0.0333(18) Uani 1 1 d . . . . .
C52 C 0.9200(5) 0.1023(2) 0.4920(3) 0.0383(19) Uani 1 1 d . . . . .
H52 H 0.974723 0.123198 0.499543 0.046 Uiso 1 1 calc R U . . .
C53 C 0.9436(6) 0.0609(2) 0.4738(3) 0.044(2) Uani 1 1 d . . . . .
H53 H 1.012150 0.054467 0.467382 0.053 Uiso 1 1 calc R U . . .
C54 C 0.8635(6) 0.0294(2) 0.4655(3) 0.045(2) Uani 1 1 d . . . . .
H54 H 0.878540 0.001111 0.454651 0.054 Uiso 1 1 calc R U . . .
C55 C 0.7618(5) 0.0398(2) 0.4731(3) 0.044(2) Uani 1 1 d . . . . .
H55 H 0.708908 0.018084 0.466866 0.053 Uiso 1 1 calc R U . . .
C56 C 0.7337(5) 0.0817(2) 0.4900(3) 0.0405(19) Uani 1 1 d . . . . .
C57 C 0.6218(5) 0.0924(2) 0.4991(3) 0.052(2) Uani 1 1 d . . . . .
H57A H 0.587689 0.111822 0.469669 0.063 Uiso 1 1 calc R U . . .
H57B H 0.627912 0.108560 0.533531 0.063 Uiso 1 1 calc R U . . .
C58 C 0.5475(5) 0.0523(2) 0.5013(3) 0.047(2) Uani 1 1 d . . . . .
H58A H 0.536993 0.037096 0.466049 0.056 Uiso 1 1 calc R U . . .
H58B H 0.582661 0.031986 0.529375 0.056 Uiso 1 1 calc R U . . .
C61 C 0.4392(6) 0.0648(2) 0.5137(4) 0.0353(19) Uani 1 1 d . . . . .
C62 C 0.4169(6) 0.0608(2) 0.5665(3) 0.047(2) Uani 1 1 d . . . . .
H62 H 0.469254 0.049884 0.594920 0.056 Uiso 1 1 calc R U . . .
C63 C 0.3165(7) 0.0732(2) 0.5770(3) 0.050(2) Uani 1 1 d . . . . .
H63 H 0.302214 0.069981 0.612407 0.060 Uiso 1 1 calc R U . . .
C64 C 0.2384(6) 0.0900(2) 0.5361(4) 0.041(2) Uani 1 1 d . . . . .
H64 H 0.171693 0.098200 0.543584 0.049 Uiso 1 1 calc R U . . .
C65 C 0.2602(6) 0.09468(19) 0.4834(3) 0.041(2) Uani 1 1 d . . . . .
H65 H 0.207861 0.105906 0.455104 0.049 Uiso 1 1 calc R U . . .
C66 C 0.3600(6) 0.0826(2) 0.4729(3) 0.0331(18) Uani 1 1 d . . . . .
N67 N 0.3902(4) 0.08793(19) 0.4205(3) 0.0436(16) Uani 1 1 d . . . . .
C68 C 0.3891(5) 0.1264(2) 0.4009(3) 0.040(2) Uani 1 1 d . . . . .
H68 H 0.354129 0.148414 0.417029 0.048 Uiso 1 1 calc R U . . .
O71 O 0.3282(3) 0.30000(12) 0.37300(16) 0.0283(11) Uani 1 1 d . . . . .
C71 C 0.2300(5) 0.28422(19) 0.3702(3) 0.0263(17) Uani 1 1 d . . . . .
C72 C 0.1440(5) 0.2991(2) 0.3297(3) 0.0266(17) Uani 1 1 d . . . . .
C73 C 0.0414(5) 0.2809(2) 0.3256(3) 0.0327(18) Uani 1 1 d . . . . .
H73 H -0.014304 0.291194 0.298352 0.039 Uiso 1 1 calc R U . . .
C74 C 0.0196(5) 0.2475(2) 0.3615(3) 0.0304(18) Uani 1 1 d . . . . .
C75 C 0.1012(5) 0.2352(2) 0.4033(3) 0.0302(17) Uani 1 1 d . . . . .
H75 H 0.086444 0.214495 0.428699 0.036 Uiso 1 1 calc R U . . .
C76 C 0.2060(5) 0.25221(19) 0.4101(3) 0.0238(17) Uani 1 1 d . . . . .
C741 C -0.0944(5) 0.2276(2) 0.3569(3) 0.0403(18) Uani 1 1 d . . . . .
C742 C -0.1726(5) 0.2444(2) 0.3069(3) 0.063(2) Uani 1 1 d . . . . .
H74A H -0.177081 0.275976 0.308673 0.095 Uiso 1 1 calc R U . . .
H74B H -0.147637 0.236040 0.273945 0.095 Uiso 1 1 calc R U . . .
H74C H -0.242516 0.231874 0.306521 0.095 Uiso 1 1 calc R U . . .
C743 C -0.1410(5) 0.2408(3) 0.4070(3) 0.071(3) Uani 1 1 d . . . . .
H74D H -0.144572 0.272369 0.408962 0.106 Uiso 1 1 calc R U . . .
H74E H -0.212081 0.228677 0.403823 0.106 Uiso 1 1 calc R U . . .
H74F H -0.095715 0.229692 0.439800 0.106 Uiso 1 1 calc R U . . .
C744 C -0.0884(5) 0.1779(3) 0.3535(3) 0.083(3) Uani 1 1 d . . . . .
H74G H -0.038996 0.166822 0.384946 0.125 Uiso 1 1 calc R U . . .
H74H H -0.158561 0.165514 0.352895 0.125 Uiso 1 1 calc R U . . .
H74I H -0.063682 0.169680 0.320319 0.125 Uiso 1 1 calc R U . . .
C77 C 0.2824(6) 0.24144(19) 0.4584(3) 0.0331(18) Uani 1 1 d . . . . .
H77 H 0.257272 0.223950 0.484294 0.040 Uiso 1 1 calc R U . . .
N78 N 0.3830(5) 0.25309(15) 0.4707(2) 0.0278(14) Uani 1 1 d . . . . .
C81 C 0.4408(5) 0.2404(2) 0.5233(3) 0.0278(17) Uani 1 1 d . . . . .
C82 C 0.4712(5) 0.1964(2) 0.5339(3) 0.0347(18) Uani 1 1 d . . . . .
H82 H 0.452548 0.175355 0.506270 0.042 Uiso 1 1 calc R U . . .
C83 C 0.5282(5) 0.1839(2) 0.5845(3) 0.041(2) Uani 1 1 d . . . . .
H83 H 0.545800 0.154432 0.591436 0.049 Uiso 1 1 calc R U . . .
C84 C 0.5598(5) 0.2150(3) 0.6254(3) 0.041(2) Uani 1 1 d . . . . .
H84 H 0.600928 0.206887 0.659265 0.050 Uiso 1 1 calc R U . . .
C85 C 0.5291(5) 0.2584(2) 0.6151(3) 0.043(2) Uani 1 1 d . . . . .
H85 H 0.549916 0.279395 0.642620 0.051 Uiso 1 1 calc R U . . .
C86 C 0.4682(5) 0.2716(2) 0.5650(3) 0.0304(17) Uani 1 1 d . . . . .
C87 C 0.4238(5) 0.3183(2) 0.5597(3) 0.0413(19) Uani 1 1 d . . . . .
H87A H 0.393221 0.324404 0.521369 0.050 Uiso 1 1 calc R U . . .
H87B H 0.481845 0.339122 0.571627 0.050 Uiso 1 1 calc R U . . .
C88 C 0.3369(5) 0.3240(2) 0.5950(3) 0.044(2) Uani 1 1 d . . . . .
H88A H 0.369531 0.319634 0.633459 0.053 Uiso 1 1 calc R U . . .
H88B H 0.310308 0.354105 0.591036 0.053 Uiso 1 1 calc R U . . .
C91 C 0.2430(6) 0.2930(2) 0.5801(3) 0.038(2) Uani 1 1 d . . . . .
C92 C 0.2484(6) 0.2511(3) 0.6047(3) 0.045(2) Uani 1 1 d . . . . .
H92 H 0.309557 0.243418 0.630217 0.054 Uiso 1 1 calc R U . . .
C93 C 0.1656(7) 0.2211(3) 0.5920(3) 0.052(2) Uani 1 1 d . . . . .
H93 H 0.170967 0.193480 0.608665 0.062 Uiso 1 1 calc R U . . .
C94 C 0.0753(6) 0.2324(3) 0.5545(3) 0.052(2) Uani 1 1 d . . . . .
H94 H 0.019084 0.212269 0.545598 0.062 Uiso 1 1 calc R U . . .
C95 C 0.0670(6) 0.2739(3) 0.5294(3) 0.0425(19) Uani 1 1 d . . . . .
H95 H 0.005010 0.281442 0.504426 0.051 Uiso 1 1 calc R U . . .
C96 C 0.1513(7) 0.3039(3) 0.5418(3) 0.0398(19) Uani 1 1 d . . . . .
N97 N 0.1463(4) 0.34682(19) 0.5180(3) 0.0438(16) Uani 1 1 d . . . . .
C98 C 0.0968(5) 0.3539(2) 0.4689(3) 0.0389(19) Uani 1 1 d . . . . .
H98 H 0.065263 0.330234 0.447725 0.047 Uiso 1 1 calc R U . . .
O101 O -0.0415(3) 0.37262(15) 0.36747(19) 0.0463(13) Uani 1 1 d . . . . .
C101 C 0.0225(6) 0.4050(3) 0.3933(4) 0.043(2) Uani 1 1 d . . . . .
C102 C 0.0882(6) 0.3978(2) 0.4449(3) 0.042(2) Uani 1 1 d . . . . .
C103 C 0.1480(5) 0.4328(3) 0.4721(3) 0.050(2) Uani 1 1 d . . . . .
H103 H 0.190201 0.427650 0.506723 0.059 Uiso 1 1 calc R U . . .
C104 C 0.1474(6) 0.4748(3) 0.4501(4) 0.058(2) Uani 1 1 d . . . . .
C105 C 0.0842(6) 0.4810(2) 0.3987(4) 0.050(2) Uani 1 1 d . . . . .
H105 H 0.083004 0.508690 0.382467 0.060 Uiso 1 1 calc R U . . .
C106 C 0.0220(6) 0.4475(3) 0.3702(3) 0.042(2) Uani 1 1 d . . . . .
C10A C 0.2146(8) 0.5140(3) 0.4807(4) 0.094(3) Uani 1 1 d . . . . .
C10B C 0.3338(13) 0.4975(5) 0.5074(7) 0.041(6) Uiso 0.441(18) 1 d . . P A 1
H10A H 0.329227 0.471223 0.528587 0.062 Uiso 0.441(18) 1 calc R U P A 1
H10B H 0.373172 0.491231 0.478515 0.062 Uiso 0.441(18) 1 calc R U P A 1
H10C H 0.370426 0.520080 0.530991 0.062 Uiso 0.441(18) 1 calc R U P A 1
C10C C 0.1586(16) 0.5223(7) 0.5355(10) 0.088(9) Uiso 0.441(18) 1 d . . P A 1
H10D H 0.165116 0.496024 0.557612 0.132 Uiso 0.441(18) 1 calc R U P A 1
H10E H 0.194472 0.546222 0.556867 0.132 Uiso 0.441(18) 1 calc R U P A 1
H10F H 0.083711 0.529378 0.523656 0.132 Uiso 0.441(18) 1 calc R U P A 1
C10D C 0.206(3) 0.5492(10) 0.4506(12) 0.147(12) Uiso 0.441(18) 1 d . . P A 1
H10G H 0.248131 0.572395 0.470609 0.221 Uiso 0.441(18) 1 calc R U P A 1
H10H H 0.232032 0.543256 0.417174 0.221 Uiso 0.441(18) 1 calc R U P A 1
H10I H 0.131872 0.558039 0.441805 0.221 Uiso 0.441(18) 1 calc R U P A 1
C10E C 0.2680(12) 0.5438(5) 0.4349(6) 0.065(6) Uiso 0.559(18) 1 d . . P A 2
H10J H 0.211600 0.553319 0.405497 0.097 Uiso 0.559(18) 1 calc R U P A 2
H10K H 0.304322 0.569112 0.453005 0.097 Uiso 0.559(18) 1 calc R U P A 2
H10L H 0.318613 0.526021 0.419999 0.097 Uiso 0.559(18) 1 calc R U P A 2
C10F C 0.1334(11) 0.5459(6) 0.4984(8) 0.072(6) Uiso 0.559(18) 1 d . . P A 2
H10M H 0.082759 0.555377 0.466523 0.108 Uiso 0.559(18) 1 calc R U P A 2
H10N H 0.095698 0.531339 0.523674 0.108 Uiso 0.559(18) 1 calc R U P A 2
H10O H 0.171023 0.571093 0.516207 0.108 Uiso 0.559(18) 1 calc R U P A 2
C10G C 0.289(2) 0.4991(7) 0.5238(10) 0.133(9) Uiso 0.559(18) 1 d . . P A 2
H10P H 0.337755 0.479323 0.510499 0.199 Uiso 0.559(18) 1 calc R U P A 2
H10Q H 0.328832 0.523676 0.541992 0.199 Uiso 0.559(18) 1 calc R U P A 2
H10R H 0.253507 0.483921 0.549460 0.199 Uiso 0.559(18) 1 calc R U P A 2
C107 C -0.0426(6) 0.4573(3) 0.3166(3) 0.047(2) Uani 1 1 d . . . . .
H107 H -0.035194 0.485062 0.301714 0.057 Uiso 1 1 calc R U . . .
N108 N -0.1089(5) 0.4306(2) 0.2884(3) 0.0472(17) Uani 1 1 d . . . . .
C111 C -0.1719(6) 0.4450(3) 0.2379(4) 0.055(2) Uani 1 1 d . . . . .
C112 C -0.2158(7) 0.4884(3) 0.2365(4) 0.075(3) Uani 1 1 d . . . . .
H112 H -0.208132 0.504946 0.268685 0.091 Uiso 1 1 calc R U . . .
C113 C -0.2693(7) 0.5056(3) 0.1876(5) 0.085(3) Uani 1 1 d . . . . .
H113 H -0.293628 0.534574 0.186616 0.102 Uiso 1 1 calc R U . . .
C114 C -0.2872(7) 0.4815(4) 0.1413(5) 0.099(4) Uani 1 1 d . . . . .
H114 H -0.324899 0.493691 0.108749 0.118 Uiso 1 1 calc R U . . .
C115 C -0.2491(7) 0.4377(4) 0.1416(4) 0.088(3) Uani 1 1 d . . . . .
H115 H -0.262340 0.421011 0.109424 0.105 Uiso 1 1 calc R U . . .
C116 C -0.1917(6) 0.4194(3) 0.1904(5) 0.063(2) Uani 1 1 d . . . . .
C117 C -0.1476(6) 0.3723(2) 0.1904(3) 0.064(2) Uani 1 1 d . . . . .
H11A H -0.122109 0.363035 0.228256 0.077 Uiso 1 1 calc R U . . .
H11B H -0.205676 0.352675 0.174276 0.077 Uiso 1 1 calc R U . . .
C118 C -0.0557(6) 0.3681(2) 0.1584(3) 0.059(2) Uani 1 1 d . . . . .
H11C H -0.029358 0.337937 0.161492 0.071 Uiso 1 1 calc R U . . .
H11D H -0.083745 0.373785 0.119655 0.071 Uiso 1 1 calc R U . . .
C121 C 0.0378(6) 0.3988(2) 0.1778(3) 0.0390(19) Uani 1 1 d . . . . .
C122 C 0.0543(6) 0.4362(2) 0.1488(3) 0.046(2) Uani 1 1 d . . . . .
H122 H 0.007995 0.441983 0.115502 0.055 Uiso 1 1 calc R U . . .
C123 C 0.1353(7) 0.4649(3) 0.1667(4) 0.057(2) Uani 1 1 d . . . . .
H123 H 0.145822 0.489477 0.145766 0.069 Uiso 1 1 calc R U . . .
C124 C 0.2017(6) 0.4569(2) 0.2168(4) 0.052(2) Uani 1 1 d . . . . .
H124 H 0.256388 0.476914 0.229938 0.063 Uiso 1 1 calc R U . . .
C125 C 0.1895(6) 0.4200(2) 0.2481(3) 0.047(2) Uani 1 1 d . . . . .
H125 H 0.235629 0.414969 0.281592 0.056 Uiso 1 1 calc R U . . .
C126 C 0.1061(5) 0.3906(2) 0.2282(3) 0.0309(18) Uani 1 1 d . . . . .
N127 N 0.0861(4) 0.35226(18) 0.2591(2) 0.0371(15) Uani 1 1 d . . . . .
C128 C 0.1617(5) 0.3355(2) 0.2932(3) 0.0343(18) Uani 1 1 d . . . . .
H128 H 0.231100 0.346457 0.295331 0.041 Uiso 1 1 calc R U . . .
N401 N 0.0413(8) 0.5636(3) 0.2797(4) 0.100(3) Uani 1 1 d . . . . .
C402 C 0.0111(8) 0.5632(3) 0.2316(6) 0.079(3) Uani 1 1 d . . . . .
C403 C -0.0248(8) 0.5623(3) 0.1716(4) 0.105(3) Uani 1 1 d . . . . .
H40A H 0.033129 0.571531 0.154039 0.157 Uiso 1 1 calc R U . . .
H40B H -0.084955 0.581918 0.161430 0.157 Uiso 1 1 calc R U . . .
H40C H -0.046261 0.532875 0.160100 0.157 Uiso 1 1 calc R U . . .
N411 N 0.1533(8) 0.1494(4) 0.2985(6) 0.203(6) Uani 1 1 d . . . . .
C412 C 0.1923(9) 0.1743(5) 0.2735(6) 0.135(5) Uani 1 1 d . . . . .
C413 C 0.2293(7) 0.2091(3) 0.2490(4) 0.096(3) Uani 1 1 d . . . . .
H41A H 0.169545 0.225178 0.228406 0.145 Uiso 1 1 calc R U . . .
H41B H 0.274873 0.198975 0.224494 0.145 Uiso 1 1 calc R U . . .
H41C H 0.269800 0.227932 0.276612 0.145 Uiso 1 1 calc R U . . .
C422 C 0.1712(16) 0.0901(6) 0.1523(9) 0.225(8) Uiso 1 1 d . . . . .
N421 N 0.1108(16) 0.0781(6) 0.1181(8) 0.135(7) Uiso 0.5 1 d . . P B 1
C423 C 0.258(3) 0.1075(12) 0.2080(17) 0.288(18) Uiso 0.5 1 d . . P B 1
N424 N 0.2897(15) 0.0340(6) 0.1483(7) 0.134(7) Uiso 0.5 1 d . . P B 2
C425 C 0.2340(16) 0.0569(7) 0.1464(7) 0.075(6) Uiso 0.5 1 d . . P B 2

loop_
_atom_site_aniso_label
_atom_site_aniso_U_11
_atom_site_aniso_U_22
_atom_site_aniso_U_33
_atom_site_aniso_U_23
_atom_site_aniso_U_13
_atom_site_aniso_U_12
Fe 0.0321(6) 0.0210(6) 0.0379(6) -0.0035(5) 0.0079(5) -0.0020(5)
O11 0.036(3) 0.021(3) 0.044(3) -0.010(2) 0.017(2) -0.004(2)
C11 0.036(5) 0.022(5) 0.035(5) -0.001(4) 0.011(4) -0.004(4)
C12 0.042(5) 0.022(5) 0.039(5) 0.005(4) 0.019(4) -0.008(4)
C13 0.060(5) 0.019(5) 0.043(5) -0.003(4) 0.022(4) -0.003(4)
C14 0.050(5) 0.024(5) 0.039(5) -0.011(4) 0.016(4) 0.000(4)
C15 0.035(5) 0.024(5) 0.046(5) -0.007(4) 0.022(4) -0.002(4)
C16 0.020(4) 0.024(5) 0.030(5) -0.002(4) 0.008(4) -0.004(3)
C141 0.065(6) 0.026(5) 0.056(6) -0.007(4) 0.036(5) 0.004(4)
C142 0.073(6) 0.026(5) 0.102(7) -0.017(5) 0.044(5) 0.004(4)
C143 0.058(6) 0.042(5) 0.154(9) -0.019(5) 0.052(6) 0.008(4)
C144 0.152(9) 0.051(6) 0.058(7) -0.022(5) 0.036(6) 0.009(5)
C17 0.019(4) 0.034(5) 0.039(5) 0.004(4) 0.002(3) 0.000(3)
N18 0.031(3) 0.013(4) 0.037(4) -0.002(3) 0.002(3) -0.006(3)
C21 0.022(5) 0.035(5) 0.031(5) 0.002(4) 0.009(4) 0.012(4)
C22 0.039(5) 0.025(5) 0.053(6) 0.001(4) 0.012(5) 0.003(4)
C23 0.056(6) 0.036(5) 0.036(5) 0.003(4) 0.005(4) 0.011(5)
C24 0.075(7) 0.040(6) 0.033(6) 0.008(4) 0.011(5) 0.006(5)
C25 0.062(6) 0.033(5) 0.040(5) 0.003(4) 0.019(5) -0.014(4)
C26 0.033(5) 0.022(5) 0.040(5) -0.002(4) 0.017(4) -0.006(4)
C27 0.031(5) 0.025(5) 0.072(6) -0.011(4) 0.012(4) -0.016(4)
C28 0.037(5) 0.029(5) 0.053(5) 0.002(4) 0.001(4) -0.022(4)
C31 0.046(5) 0.027(5) 0.046(5) -0.002(4) 0.004(4) -0.015(4)
C32 0.059(6) 0.018(5) 0.057(6) 0.009(4) 0.010(5) -0.008(4)
C33 0.075(7) 0.026(5) 0.056(6) 0.007(4) 0.013(5) 0.016(5)
C34 0.060(6) 0.033(6) 0.054(6) 0.003(4) 0.009(5) 0.017(5)
C35 0.036(5) 0.024(5) 0.045(5) -0.001(4) 0.005(4) -0.001(4)
C36 0.030(5) 0.020(5) 0.035(5) -0.003(4) -0.009(4) -0.002(4)
N37 0.028(4) 0.017(4) 0.044(4) 0.003(3) -0.001(3) 0.000(3)
C38 0.043(5) 0.007(4) 0.046(5) -0.004(4) -0.005(4) -0.001(4)
O41 0.029(3) 0.020(3) 0.042(3) -0.012(2) 0.005(2) -0.006(2)
C41 0.032(5) 0.017(5) 0.038(5) 0.001(4) -0.001(4) 0.006(4)
C42 0.035(5) 0.018(5) 0.033(5) -0.001(4) -0.004(4) -0.002(4)
C43 0.042(5) 0.023(5) 0.044(5) -0.010(4) -0.002(4) 0.001(4)
C44 0.027(4) 0.034(5) 0.030(5) 0.002(4) 0.005(4) 0.001(4)
C45 0.028(4) 0.015(5) 0.039(5) 0.004(4) 0.003(4) 0.006(3)
C46 0.025(4) 0.017(5) 0.036(5) -0.014(4) 0.002(4) -0.006(4)
C441 0.040(5) 0.036(5) 0.041(5) -0.001(4) 0.005(4) 0.001(4)
C442 0.062(5) 0.049(5) 0.055(5) -0.010(4) 0.004(4) 0.018(4)
C443 0.056(5) 0.049(6) 0.059(6) -0.012(4) -0.008(4) -0.015(4)
C444 0.050(5) 0.047(5) 0.040(5) -0.007(4) -0.002(4) 0.009(4)
C47 0.012(4) 0.023(5) 0.048(5) 0.003(4) -0.002(3) -0.008(3)
N48 0.034(4) 0.027(4) 0.044(4) -0.004(3) 0.002(3) 0.005(3)
C51 0.030(5) 0.024(5) 0.045(5) 0.001(4) 0.005(4) 0.005(4)
C52 0.024(5) 0.033(5) 0.058(5) -0.001(4) 0.007(4) -0.001(4)
C53 0.043(5) 0.032(5) 0.061(6) -0.014(4) 0.020(4) 0.011(5)
C54 0.043(5) 0.027(5) 0.064(6) -0.001(4) 0.009(4) 0.006(4)
C55 0.029(5) 0.030(5) 0.073(6) -0.022(4) 0.011(4) -0.007(4)
C56 0.034(5) 0.042(5) 0.046(5) -0.010(4) 0.009(4) -0.001(4)
C57 0.045(5) 0.025(5) 0.093(7) -0.014(4) 0.028(5) -0.013(4)
C58 0.043(5) 0.036(5) 0.063(6) -0.001(4) 0.019(4) -0.002(4)
C61 0.039(6) 0.018(4) 0.052(6) -0.004(4) 0.018(5) -0.014(4)
C62 0.054(6) 0.025(5) 0.062(7) 0.001(4) 0.013(5) -0.002(4)
C63 0.052(6) 0.050(6) 0.052(6) -0.020(5) 0.023(5) -0.020(5)
C64 0.032(5) 0.040(5) 0.053(6) -0.014(4) 0.011(5) -0.011(4)
C65 0.036(5) 0.031(5) 0.061(7) -0.003(4) 0.023(5) -0.005(4)
C66 0.038(5) 0.015(4) 0.046(6) -0.004(4) 0.007(5) -0.014(4)
N67 0.064(4) 0.023(4) 0.051(5) -0.004(3) 0.030(4) -0.010(3)
C68 0.043(5) 0.029(5) 0.051(6) -0.013(4) 0.015(4) -0.008(4)
O71 0.023(3) 0.022(3) 0.042(3) 0.003(2) 0.011(2) -0.005(2)
C71 0.023(5) 0.023(5) 0.033(5) -0.006(4) 0.006(4) 0.008(4)
C72 0.018(5) 0.030(5) 0.033(5) -0.008(4) 0.009(4) -0.005(4)
C73 0.031(5) 0.030(5) 0.037(5) 0.000(4) 0.006(4) 0.002(4)
C74 0.025(5) 0.026(5) 0.039(5) -0.002(4) 0.005(4) 0.002(4)
C75 0.028(5) 0.023(4) 0.043(5) 0.002(4) 0.015(4) -0.009(4)
C76 0.023(5) 0.026(4) 0.022(5) 0.004(3) 0.005(4) 0.004(3)
C741 0.030(5) 0.043(5) 0.047(5) 0.010(4) 0.005(4) 0.002(4)
C742 0.044(5) 0.070(6) 0.077(7) -0.001(5) 0.015(5) -0.025(4)
C743 0.043(5) 0.110(8) 0.063(6) -0.013(5) 0.020(5) -0.024(5)
C744 0.044(5) 0.059(7) 0.137(8) -0.001(6) -0.010(5) -0.021(5)
C77 0.034(5) 0.022(5) 0.043(6) -0.006(4) 0.008(4) 0.004(4)
N78 0.037(4) 0.016(3) 0.028(4) -0.002(3) -0.001(3) 0.009(3)
C81 0.026(4) 0.029(5) 0.026(5) 0.007(4) -0.001(4) 0.003(4)
C82 0.042(5) 0.026(5) 0.034(5) 0.003(4) 0.001(4) 0.002(4)
C83 0.044(5) 0.033(5) 0.049(6) 0.005(5) 0.015(5) 0.009(4)
C84 0.043(5) 0.053(6) 0.030(5) 0.011(5) 0.012(4) 0.012(4)
C85 0.036(5) 0.042(6) 0.046(6) -0.006(4) -0.002(4) -0.001(4)
C86 0.027(4) 0.026(5) 0.035(5) 0.002(5) -0.005(4) -0.003(4)
C87 0.056(5) 0.029(5) 0.038(5) 0.003(4) 0.007(4) 0.000(4)
C88 0.050(5) 0.043(5) 0.040(5) -0.004(4) 0.010(4) 0.014(4)
C91 0.043(6) 0.028(5) 0.048(6) -0.008(4) 0.020(5) -0.005(4)
C92 0.036(5) 0.055(6) 0.045(5) -0.007(5) 0.013(4) -0.009(4)
C93 0.046(6) 0.057(7) 0.056(6) 0.016(5) 0.018(5) 0.016(5)
C94 0.053(6) 0.049(6) 0.063(6) -0.010(5) 0.035(5) -0.007(5)
C95 0.044(5) 0.047(6) 0.035(5) -0.001(5) 0.006(4) 0.008(5)
C96 0.040(6) 0.042(6) 0.036(5) -0.007(5) 0.003(5) 0.005(5)
N97 0.056(4) 0.034(5) 0.040(5) -0.005(4) 0.006(4) 0.011(3)
C98 0.039(5) 0.040(6) 0.039(6) -0.005(5) 0.010(4) 0.003(4)
O101 0.038(3) 0.033(3) 0.067(4) -0.008(3) 0.008(3) -0.008(2)
C101 0.047(5) 0.032(6) 0.054(7) 0.006(5) 0.019(5) 0.013(4)
C102 0.058(6) 0.027(6) 0.043(6) 0.002(5) 0.017(5) 0.013(4)
C103 0.058(6) 0.033(6) 0.049(6) -0.008(5) -0.012(4) 0.006(4)
C104 0.059(6) 0.033(7) 0.079(8) -0.019(6) 0.003(5) 0.003(5)
C105 0.046(5) 0.019(5) 0.082(7) -0.002(5) 0.007(5) 0.003(4)
C106 0.040(5) 0.046(6) 0.037(6) -0.006(5) 0.004(4) 0.002(5)
C10A 0.159(10) 0.040(7) 0.071(8) -0.003(6) -0.007(7) 0.021(6)
C107 0.028(5) 0.050(6) 0.065(7) 0.001(5) 0.011(5) 0.005(4)
N108 0.032(4) 0.056(5) 0.051(5) 0.011(4) 0.003(4) 0.007(4)
C111 0.031(5) 0.072(8) 0.065(8) 0.016(6) 0.013(5) 0.007(5)
C112 0.053(6) 0.095(9) 0.075(8) 0.013(6) 0.004(5) 0.025(6)
C113 0.065(7) 0.090(9) 0.094(9) 0.006(8) -0.002(7) 0.029(6)
C114 0.069(7) 0.090(10) 0.116(11) 0.032(8) -0.037(7) 0.016(6)
C115 0.073(7) 0.105(10) 0.070(8) 0.026(7) -0.027(6) 0.000(6)
C116 0.021(5) 0.087(8) 0.077(8) 0.009(7) 0.003(5) -0.006(5)
C117 0.063(6) 0.048(6) 0.071(7) 0.010(5) -0.019(5) -0.015(5)
C118 0.076(6) 0.053(6) 0.040(5) 0.000(4) -0.008(5) -0.006(5)
C121 0.047(5) 0.036(5) 0.033(5) -0.007(4) 0.006(4) 0.000(4)
C122 0.061(6) 0.037(5) 0.042(5) 0.025(5) 0.017(5) 0.008(5)
C123 0.053(6) 0.048(6) 0.075(7) 0.028(5) 0.026(5) 0.001(5)
C124 0.047(6) 0.023(5) 0.088(7) 0.010(5) 0.016(5) -0.012(4)
C125 0.050(5) 0.033(5) 0.058(6) -0.002(5) 0.011(4) -0.009(4)
C126 0.040(5) 0.026(5) 0.030(5) 0.000(4) 0.015(4) 0.000(4)
N127 0.041(4) 0.028(4) 0.039(4) 0.008(3) -0.002(3) 0.000(3)
C128 0.029(5) 0.033(5) 0.043(5) 0.001(4) 0.011(4) -0.002(4)
N401 0.129(8) 0.062(6) 0.117(8) -0.004(7) 0.046(7) -0.016(5)
C402 0.088(8) 0.040(6) 0.120(10) 0.000(9) 0.048(9) 0.002(5)
C403 0.153(10) 0.062(7) 0.105(9) 0.014(7) 0.038(8) 0.009(6)
N411 0.104(9) 0.180(13) 0.326(18) 0.008(11) 0.040(10) -0.055(8)
C412 0.056(8) 0.173(15) 0.166(13) 0.052(10) -0.004(8) -0.052(8)
C413 0.070(7) 0.126(10) 0.093(8) 0.005(7) 0.016(6) -0.003(6)

loop_
_atom_type_symbol
_atom_type_description
_atom_type_scat_dispersion_real
_atom_type_scat_dispersion_imag
_atom_type_scat_source
C C 0.0033 0.0016 'International Tables Vol C Tables 4.2.6.8 and 6.1.1.4'
H H 0.0000 0.0000 'International Tables Vol C Tables 4.2.6.8 and 6.1.1.4'
N N 0.0061 0.0033 'International Tables Vol C Tables 4.2.6.8 and 6.1.1.4'
O O 0.0106 0.0060 'International Tables Vol C Tables 4.2.6.8 and 6.1.1.4'
Fe Fe 0.3463 0.8444 'International Tables Vol C Tables 4.2.6.8 and 6.1.1.4'

loop_
_geom_angle_atom_site_label_1
_geom_angle_atom_site_label_2
_geom_angle_atom_site_label_3
_geom_angle
_geom_angle_site_symmetry_1
_geom_angle_site_symmetry_3
_geom_angle_publ_flag
O71 Fe O41 170.49(18) . . ?
O71 Fe O11 94.65(17) . . ?
O41 Fe O11 92.10(17) . . ?
O71 Fe N37 88.27(19) . . ?
O41 Fe N37 85.21(19) . . ?
O11 Fe N37 176.56(18) . . ?
O71 Fe N18 90.67(17) . . ?
O41 Fe N18 96.82(17) . . ?
O11 Fe N18 82.82(17) . . ?
N37 Fe N18 95.37(19) . . ?
O71 Fe N78 83.50(18) . . ?
O41 Fe N78 90.71(19) . . ?
O11 Fe N78 82.84(17) . . ?
N37 Fe N78 99.31(18) . . ?
N18 Fe N78 164.02(19) . . ?
C11 O11 Fe 129.4(4) . . ?
O11 C11 C16 123.4(6) . . ?
O11 C11 C12 118.7(6) . . ?
C16 C11 C12 117.9(6) . . ?
C13 C12 C11 119.8(6) . . ?
C13 C12 C68 121.7(6) . . ?
C11 C12 C68 118.1(6) . . ?
C14 C13 C12 122.5(6) . . ?
C14 C13 H13 118.8 . . ?
C12 C13 H13 118.8 . . ?
C15 C14 C13 117.3(5) . . ?
C15 C14 C141 120.9(6) . . ?
C13 C14 C141 121.7(6) . . ?
C14 C15 C16 122.7(6) . . ?
C14 C15 H15 118.6 . . ?
C16 C15 H15 118.6 . . ?
C15 C16 C11 119.8(6) . . ?
C15 C16 C17 119.0(6) . . ?
C11 C16 C17 120.8(6) . . ?
C143 C141 C142 109.1(6) . . ?
C143 C141 C14 109.9(6) . . ?
C142 C141 C14 111.6(5) . . ?
C143 C141 C144 108.8(6) . . ?
C142 C141 C144 107.9(6) . . ?
C14 C141 C144 109.5(6) . . ?
C141 C142 H14A 109.5 . . ?
C141 C142 H14B 109.5 . . ?
H14A C142 H14B 109.5 . . ?
C141 C142 H14C 109.5 . . ?
H14A C142 H14C 109.5 . . ?
H14B C142 H14C 109.5 . . ?
C141 C143 H14D 109.5 . . ?
C141 C143 H14E 109.5 . . ?
H14D C143 H14E 109.5 . . ?
C141 C143 H14F 109.5 . . ?
H14D C143 H14F 109.5 . . ?
H14E C143 H14F 109.5 . . ?
C141 C144 H14G 109.5 . . ?
C141 C144 H14H 109.5 . . ?
H14G C144 H14H 109.5 . . ?
C141 C144 H14I 109.5 . . ?
H14G C144 H14I 109.5 . . ?
H14H C144 H14I 109.5 . . ?
N18 C17 C16 127.4(6) . . ?
N18 C17 H17 116.3 . . ?
C16 C17 H17 116.3 . . ?
C17 N18 C21 112.2(5) . . ?
C17 N18 Fe 121.4(4) . . ?
C21 N18 Fe 125.7(4) . . ?
C22 C21 C26 121.2(6) . . ?
C22 C21 N18 117.2(6) . . ?
C26 C21 N18 121.5(6) . . ?
C23 C22 C21 120.7(6) . . ?
C23 C22 H22 119.6 . . ?
C21 C22 H22 119.6 . . ?
C22 C23 C24 118.9(7) . . ?
C22 C23 H23 120.5 . . ?
C24 C23 H23 120.5 . . ?
C25 C24 C23 119.6(7) . . ?
C25 C24 H24 120.2 . . ?
C23 C24 H24 120.2 . . ?
C24 C25 C26 122.8(7) . . ?
C24 C25 H25 118.6 . . ?
C26 C25 H25 118.6 . . ?
C21 C26 C25 116.7(7) . . ?
C21 C26 C27 122.5(6) . . ?
C25 C26 C27 120.4(6) . . ?
C26 C27 C28 112.0(5) . . ?
C26 C27 H27A 109.2 . . ?
C28 C27 H27A 109.2 . . ?
C26 C27 H27B 109.2 . . ?
C28 C27 H27B 109.2 . . ?
H27A C27 H27B 107.9 . . ?
C31 C28 C27 113.6(5) . . ?
C31 C28 H28A 108.8 . . ?
C27 C28 H28A 108.8 . . ?
C31 C28 H28B 108.8 . . ?
C27 C28 H28B 108.8 . . ?
H28A C28 H28B 107.7 . . ?
C36 C31 C32 115.9(6) . . ?
C36 C31 C28 123.2(6) . . ?
C32 C31 C28 120.8(6) . . ?
C33 C32 C31 122.1(6) . . ?
C33 C32 H32 119.0 . . ?
C31 C32 H32 119.0 . . ?
C32 C33 C34 120.0(7) . . ?
C32 C33 H33 120.0 . . ?
C34 C33 H33 120.0 . . ?
C35 C34 C33 120.6(7) . . ?
C35 C34 H34 119.7 . . ?
C33 C34 H34 119.7 . . ?
C34 C35 C36 119.0(6) . . ?
C34 C35 H35 120.5 . . ?
C36 C35 H35 120.5 . . ?
C35 C36 C31 122.3(6) . . ?
C35 C36 N37 119.7(6) . . ?
C31 C36 N37 117.9(6) . . ?
C38 N37 C36 114.7(5) . . ?
C38 N37 Fe 120.6(4) . . ?
C36 N37 Fe 124.5(4) . . ?
N37 C38 C42 129.9(6) . . ?
N37 C38 H38 115.0 . . ?
C42 C38 H38 115.0 . . ?
C41 O41 Fe 130.8(4) . . ?
O41 C41 C46 121.6(6) . . ?
O41 C41 C42 123.2(6) . . ?
C46 C41 C42 115.1(6) . . ?
C43 C42 C41 121.9(6) . . ?
C43 C42 C38 117.7(6) . . ?
C41 C42 C38 120.4(6) . . ?
C44 C43 C42 122.6(6) . . ?
C44 C43 H43 118.7 . . ?
C42 C43 H43 118.7 . . ?
C43 C44 C45 115.4(6) . . ?
C43 C44 C441 120.2(6) . . ?
C45 C44 C441 124.5(6) . . ?
C46 C45 C44 123.4(6) . . ?
C46 C45 H45 118.3 . . ?
C44 C45 H45 118.3 . . ?
C45 C46 C41 121.5(6) . . ?
C45 C46 C47 119.6(6) . . ?
C41 C46 C47 118.9(6) . . ?
C44 C441 C444 112.4(6) . . ?
C44 C441 C442 108.7(5) . . ?
C444 C441 C442 109.7(5) . . ?
C44 C441 C443 110.0(5) . . ?
C444 C441 C443 108.5(5) . . ?
C442 C441 C443 107.4(6) . . ?
C441 C442 H44A 109.5 . . ?
C441 C442 H44B 109.5 . . ?
H44A C442 H44B 109.5 . . ?
C441 C442 H44C 109.5 . . ?
H44A C442 H44C 109.5 . . ?
H44B C442 H44C 109.5 . . ?
C441 C443 H44D 109.5 . . ?
C441 C443 H44E 109.5 . . ?
H44D C443 H44E 109.5 . . ?
C441 C443 H44F 109.5 . . ?
H44D C443 H44F 109.5 . . ?
H44E C443 H44F 109.5 . . ?
C441 C444 H44G 109.5 . . ?
C441 C444 H44H 109.5 . . ?
H44G C444 H44H 109.5 . . ?
C441 C444 H44I 109.5 . . ?
H44G C444 H44I 109.5 . . ?
H44H C444 H44I 109.5 . . ?
N48 C47 C46 121.7(6) . . ?
N48 C47 H47 119.2 . . ?
C46 C47 H47 119.2 . . ?
C47 N48 C51 121.8(6) . . ?
C52 C51 C56 120.4(6) . . ?
C52 C51 N48 117.1(6) . . ?
C56 C51 N48 122.2(6) . . ?
C51 C52 C53 121.9(6) . . ?
C51 C52 H52 119.1 . . ?
C53 C52 H52 119.1 . . ?
C54 C53 C52 118.7(6) . . ?
C54 C53 H53 120.6 . . ?
C52 C53 H53 120.6 . . ?
C55 C54 C53 120.1(6) . . ?
C55 C54 H54 119.9 . . ?
C53 C54 H54 119.9 . . ?
C54 C55 C56 123.0(6) . . ?
C54 C55 H55 118.5 . . ?
C56 C55 H55 118.5 . . ?
C55 C56 C51 115.8(6) . . ?
C55 C56 C57 122.5(6) . . ?
C51 C56 C57 121.7(6) . . ?
C56 C57 C58 115.3(5) . . ?
C56 C57 H57A 108.5 . . ?
C58 C57 H57A 108.5 . . ?
C56 C57 H57B 108.5 . . ?
C58 C57 H57B 108.5 . . ?
H57A C57 H57B 107.5 . . ?
C61 C58 C57 112.9(5) . . ?
C61 C58 H58A 109.0 . . ?
C57 C58 H58A 109.0 . . ?
C61 C58 H58B 109.0 . . ?
C57 C58 H58B 109.0 . . ?
H58A C58 H58B 107.8 . . ?
C62 C61 C66 117.9(6) . . ?
C62 C61 C58 121.4(7) . . ?
C66 C61 C58 120.6(7) . . ?
C61 C62 C63 120.2(7) . . ?
C61 C62 H62 119.9 . . ?
C63 C62 H62 119.9 . . ?
C64 C63 C62 121.2(7) . . ?
C64 C63 H63 119.4 . . ?
C62 C63 H63 119.4 . . ?
C63 C64 C65 119.1(7) . . ?
C63 C64 H64 120.4 . . ?
C65 C64 H64 120.4 . . ?
C66 C65 C64 119.7(7) . . ?
C66 C65 H65 120.1 . . ?
C64 C65 H65 120.1 . . ?
C65 C66 C61 121.8(7) . . ?
C65 C66 N67 123.2(7) . . ?
C61 C66 N67 115.0(7) . . ?
C68 N67 C66 117.9(6) . . ?
N67 C68 C12 123.9(6) . . ?
N67 C68 H68 118.0 . . ?
C12 C68 H68 118.0 . . ?
C71 O71 Fe 127.8(4) . . ?
O71 C71 C72 121.0(6) . . ?
O71 C71 C76 121.4(6) . . ?
C72 C71 C76 117.6(6) . . ?
C73 C72 C71 120.6(6) . . ?
C73 C72 C128 119.9(6) . . ?
C71 C72 C128 119.4(6) . . ?
C72 C73 C74 121.8(6) . . ?
C72 C73 H73 119.1 . . ?
C74 C73 H73 119.1 . . ?
C75 C74 C73 117.6(6) . . ?
C75 C74 C741 120.7(6) . . ?
C73 C74 C741 121.6(6) . . ?
C74 C75 C76 123.5(6) . . ?
C74 C75 H75 118.3 . . ?
C76 C75 H75 118.3 . . ?
C75 C76 C77 119.5(6) . . ?
C75 C76 C71 118.5(6) . . ?
C77 C76 C71 121.7(6) . . ?
C744 C741 C742 108.7(6) . . ?
C744 C741 C743 109.8(6) . . ?
C742 C741 C743 106.3(6) . . ?
C744 C741 C74 109.6(5) . . ?
C742 C741 C74 112.6(6) . . ?
C743 C741 C74 109.7(6) . . ?
C741 C742 H74A 109.5 . . ?
C741 C742 H74B 109.5 . . ?
H74A C742 H74B 109.5 . . ?
C741 C742 H74C 109.5 . . ?
H74A C742 H74C 109.5 . . ?
H74B C742 H74C 109.5 . . ?
C741 C743 H74D 109.5 . . ?
C741 C743 H74E 109.5 . . ?
H74D C743 H74E 109.5 . . ?
C741 C743 H74F 109.5 . . ?
H74D C743 H74F 109.5 . . ?
H74E C743 H74F 109.5 . . ?
C741 C744 H74G 109.5 . . ?
C741 C744 H74H 109.5 . . ?
H74G C744 H74H 109.5 . . ?
C741 C744 H74I 109.5 . . ?
H74G C744 H74I 109.5 . . ?
H74H C744 H74I 109.5 . . ?
N78 C77 C76 127.8(6) . . ?
N78 C77 H77 116.1 . . ?
C76 C77 H77 116.1 . . ?
C77 N78 C81 116.9(5) . . ?
C77 N78 Fe 116.2(4) . . ?
C81 N78 Fe 123.8(4) . . ?
C86 C81 C82 119.2(6) . . ?
C86 C81 N78 120.4(6) . . ?
C82 C81 N78 120.4(6) . . ?
C83 C82 C81 120.7(7) . . ?
C83 C82 H82 119.7 . . ?
C81 C82 H82 119.7 . . ?
C82 C83 C84 120.4(7) . . ?
C82 C83 H83 119.8 . . ?
C84 C83 H83 119.8 . . ?
C85 C84 C83 118.9(7) . . ?
C85 C84 H84 120.5 . . ?
C83 C84 H84 120.5 . . ?
C84 C85 C86 121.9(7) . . ?
C84 C85 H85 119.1 . . ?
C86 C85 H85 119.1 . . ?
C85 C86 C81 118.8(6) . . ?
C85 C86 C87 118.7(6) . . ?
C81 C86 C87 122.2(6) . . ?
C86 C87 C88 110.5(5) . . ?
C86 C87 H87A 109.6 . . ?
C88 C87 H87A 109.6 . . ?
C86 C87 H87B 109.6 . . ?
C88 C87 H87B 109.6 . . ?
H87A C87 H87B 108.1 . . ?
C91 C88 C87 114.0(5) . . ?
C91 C88 H88A 108.8 . . ?
C87 C88 H88A 108.8 . . ?
C91 C88 H88B 108.8 . . ?
C87 C88 H88B 108.8 . . ?
H88A C88 H88B 107.7 . . ?
C96 C91 C92 118.5(7) . . ?
C96 C91 C88 122.2(7) . . ?
C92 C91 C88 119.3(7) . . ?
C93 C92 C91 121.8(7) . . ?
C93 C92 H92 119.1 . . ?
C91 C92 H92 119.1 . . ?
C94 C93 C92 119.3(7) . . ?
C94 C93 H93 120.4 . . ?
C92 C93 H93 120.4 . . ?
C93 C94 C95 120.4(7) . . ?
C93 C94 H94 119.8 . . ?
C95 C94 H94 119.8 . . ?
C96 C95 C94 120.2(7) . . ?
C96 C95 H95 119.9 . . ?
C94 C95 H95 119.9 . . ?
C95 C96 C91 119.9(7) . . ?
C95 C96 N97 122.4(7) . . ?
C91 C96 N97 117.7(7) . . ?
C98 N97 C96 121.4(6) . . ?
N97 C98 C102 121.8(7) . . ?
N97 C98 H98 119.1 . . ?
C102 C98 H98 119.1 . . ?
O101 C101 C102 120.9(7) . . ?
O101 C101 C106 121.1(8) . . ?
C102 C101 C106 118.0(8) . . ?
C101 C102 C103 119.4(7) . . ?
C101 C102 C98 120.0(7) . . ?
C103 C102 C98 120.5(8) . . ?
C104 C103 C102 123.1(7) . . ?
C104 C103 H103 118.4 . . ?
C102 C103 H103 118.4 . . ?
C105 C104 C103 116.5(7) . . ?
C105 C104 C10A 120.5(8) . . ?
C103 C104 C10A 123.0(9) . . ?
C104 C105 C106 122.8(7) . . ?
C104 C105 H105 118.6 . . ?
C106 C105 H105 118.6 . . ?
C105 C106 C101 120.2(7) . . ?
C105 C106 C107 118.7(8) . . ?
C101 C106 C107 121.1(7) . . ?
C10G C10A C10F 112.9(13) . . ?
C10D C10A C104 111.7(15) . . ?
C10G C10A C104 111.0(11) . . ?
C10F C10A C104 106.6(9) . . ?
C10D C10A C10B 117.6(17) . . ?
C104 C10A C10B 110.0(8) . . ?
C10D C10A C10C 109.9(16) . . ?
C104 C10A C10C 103.4(9) . . ?
C10B C10A C10C 102.9(11) . . ?
C10G C10A C10E 113.4(14) . . ?
C10F C10A C10E 103.0(10) . . ?
C104 C10A C10E 109.4(8) . . ?
C10A C10B H10A 109.5 . . ?
C10A C10B H10B 109.5 . . ?
H10A C10B H10B 109.5 . . ?
C10A C10B H10C 109.5 . . ?
H10A C10B H10C 109.5 . . ?
H10B C10B H10C 109.5 . . ?
C10A C10C H10D 109.5 . . ?
C10A C10C H10E 109.5 . . ?
H10D C10C H10E 109.5 . . ?
C10A C10C H10F 109.5 . . ?
H10D C10C H10F 109.5 . . ?
H10E C10C H10F 109.5 . . ?
C10A C10D H10G 109.5 . . ?
C10A C10D H10H 109.5 . . ?
H10G C10D H10H 109.5 . . ?
C10A C10D H10I 109.5 . . ?
H10G C10D H10I 109.5 . . ?
H10H C10D H10I 109.5 . . ?
C10A C10E H10J 109.5 . . ?
C10A C10E H10K 109.5 . . ?
H10J C10E H10K 109.5 . . ?
C10A C10E H10L 109.5 . . ?
H10J C10E H10L 109.5 . . ?
H10K C10E H10L 109.5 . . ?
C10A C10F H10M 109.5 . . ?
C10A C10F H10N 109.5 . . ?
H10M C10F H10N 109.5 . . ?
C10A C10F H10O 109.5 . . ?
H10M C10F H10O 109.5 . . ?
H10N C10F H10O 109.5 . . ?
C10A C10G H10P 109.5 . . ?
C10A C10G H10Q 109.5 . . ?
H10P C10G H10Q 109.5 . . ?
C10A C10G H10R 109.5 . . ?
H10P C10G H10R 109.5 . . ?
H10Q C10G H10R 109.5 . . ?
N108 C107 C106 124.6(7) . . ?
N108 C107 H107 117.7 . . ?
C106 C107 H107 117.7 . . ?
C107 N108 C111 119.1(7) . . ?
C116 C111 N108 123.5(9) . . ?
C116 C111 C112 119.2(8) . . ?
N108 C111 C112 117.3(9) . . ?
C113 C112 C111 119.9(9) . . ?
C113 C112 H112 120.0 . . ?
C111 C112 H112 120.0 . . ?
C114 C113 C112 121.2(10) . . ?
C114 C113 H113 119.4 . . ?
C112 C113 H113 119.4 . . ?
C113 C114 C115 120.4(10) . . ?
C113 C114 H114 119.8 . . ?
C115 C114 H114 119.8 . . ?
C116 C115 C114 120.0(10) . . ?
C116 C115 H115 120.0 . . ?
C114 C115 H115 120.0 . . ?
C111 C116 C115 119.1(9) . . ?
C111 C116 C117 120.9(8) . . ?
C115 C116 C117 120.0(10) . . ?
C118 C117 C116 112.9(6) . . ?
C118 C117 H11A 109.0 . . ?
C116 C117 H11A 109.0 . . ?
C118 C117 H11B 109.0 . . ?
C116 C117 H11B 109.0 . . ?
H11A C117 H11B 107.8 . . ?
C121 C118 C117 114.2(6) . . ?
C121 C118 H11C 108.7 . . ?
C117 C118 H11C 108.7 . . ?
C121 C118 H11D 108.7 . . ?
C117 C118 H11D 108.7 . . ?
H11C C118 H11D 107.6 . . ?
C122 C121 C126 118.8(7) . . ?
C122 C121 C118 122.0(7) . . ?
C126 C121 C118 119.1(7) . . ?
C123 C122 C121 122.6(7) . . ?
C123 C122 H122 118.7 . . ?
C121 C122 H122 118.7 . . ?
C122 C123 C124 118.4(7) . . ?
C122 C123 H123 120.8 . . ?
C124 C123 H123 120.8 . . ?
C123 C124 C125 121.9(7) . . ?
C123 C124 H124 119.0 . . ?
C125 C124 H124 119.0 . . ?
C124 C125 C126 118.5(7) . . ?
C124 C125 H125 120.8 . . ?
C126 C125 H125 120.8 . . ?
C121 C126 C125 119.8(6) . . ?
C121 C126 N127 118.4(6) . . ?
C125 C126 N127 121.7(7) . . ?
C128 N127 C126 119.7(6) . . ?
N127 C128 C72 122.1(6) . . ?
N127 C128 H128 119.0 . . ?
C72 C128 H128 119.0 . . ?
N401 C402 C403 179.1(12) . . ?
C402 C403 H40A 109.5 . . ?
C402 C403 H40B 109.5 . . ?
H40A C403 H40B 109.5 . . ?
C402 C403 H40C 109.5 . . ?
H40A C403 H40C 109.5 . . ?
H40B C403 H40C 109.5 . . ?
N411 C412 C413 169.5(18) . . ?
C412 C413 H41A 109.5 . . ?
C412 C413 H41B 109.5 . . ?
H41A C413 H41B 109.5 . . ?
C412 C413 H41C 109.5 . . ?
H41A C413 H41C 109.5 . . ?
H41B C413 H41C 109.5 . . ?
N421 C422 C423 176(2) . . ?
N424 C425 C422 169(3) . . ?

loop_
_geom_bond_atom_site_label_1
_geom_bond_atom_site_label_2
_geom_bond_distance
_geom_bond_site_symmetry_2
_geom_bond_publ_flag
Fe O71 1.905(4) . ?
Fe O41 1.931(4) . ?
Fe O11 1.936(4) . ?
Fe N37 2.189(5) . ?
Fe N18 2.234(5) . ?
Fe N78 2.240(5) . ?
O11 C11 1.314(6) . ?
C11 C16 1.403(7) . ?
C11 C12 1.428(8) . ?
C12 C13 1.388(8) . ?
C12 C68 1.446(8) . ?
C13 C14 1.386(8) . ?
C13 H13 0.9300 . ?
C14 C15 1.381(8) . ?
C14 C141 1.541(8) . ?
C15 C16 1.399(7) . ?
C15 H15 0.9300 . ?
C16 C17 1.442(8) . ?
C141 C143 1.513(8) . ?
C141 C142 1.533(8) . ?
C141 C144 1.541(9) . ?
C142 H14A 0.9600 . ?
C142 H14B 0.9600 . ?
C142 H14C 0.9600 . ?
C143 H14D 0.9600 . ?
C143 H14E 0.9600 . ?
C143 H14F 0.9600 . ?
C144 H14G 0.9600 . ?
C144 H14H 0.9600 . ?
C144 H14I 0.9600 . ?
C17 N18 1.303(7) . ?
C17 H17 0.9300 . ?
N18 C21 1.461(7) . ?
C21 C22 1.388(8) . ?
C21 C26 1.390(8) . ?
C22 C23 1.380(8) . ?
C22 H22 0.9300 . ?
C23 C24 1.392(8) . ?
C23 H23 0.9300 . ?
C24 C25 1.371(8) . ?
C24 H24 0.9300 . ?
C25 C26 1.394(8) . ?
C25 H25 0.9300 . ?
C26 C27 1.502(8) . ?
C27 C28 1.550(8) . ?
C27 H27A 0.9700 . ?
C27 H27B 0.9700 . ?
C28 C31 1.505(8) . ?
C28 H28A 0.9700 . ?
C28 H28B 0.9700 . ?
C31 C36 1.396(8) . ?
C31 C32 1.411(8) . ?
C32 C33 1.361(8) . ?
C32 H32 0.9300 . ?
C33 C34 1.376(8) . ?
C33 H33 0.9300 . ?
C34 C35 1.369(8) . ?
C34 H34 0.9300 . ?
C35 C36 1.389(8) . ?
C35 H35 0.9300 . ?
C36 N37 1.445(7) . ?
N37 C38 1.285(7) . ?
C38 C42 1.435(8) . ?
C38 H38 0.9300 . ?
O41 C41 1.310(7) . ?
C41 C46 1.411(8) . ?
C41 C42 1.426(8) . ?
C42 C43 1.395(8) . ?
C43 C44 1.389(8) . ?
C43 H43 0.9300 . ?
C44 C45 1.405(8) . ?
C44 C441 1.521(8) . ?
C45 C46 1.384(8) . ?
C45 H45 0.9300 . ?
C46 C47 1.477(8) . ?
C441 C444 1.527(8) . ?
C441 C442 1.530(8) . ?
C441 C443 1.545(8) . ?
C442 H44A 0.9600 . ?
C442 H44B 0.9600 . ?
C442 H44C 0.9600 . ?
C443 H44D 0.9600 . ?
C443 H44E 0.9600 . ?
C443 H44F 0.9600 . ?
C444 H44G 0.9600 . ?
C444 H44H 0.9600 . ?
C444 H44I 0.9600 . ?
C47 N48 1.269(7) . ?
C47 H47 0.9300 . ?
N48 C51 1.435(7) . ?
C51 C52 1.372(7) . ?
C51 C56 1.423(8) . ?
C52 C53 1.384(8) . ?
C52 H52 0.9300 . ?
C53 C54 1.377(8) . ?
C53 H53 0.9300 . ?
C54 C55 1.369(7) . ?
C54 H54 0.9300 . ?
C55 C56 1.402(8) . ?
C55 H55 0.9300 . ?
C56 C57 1.507(8) . ?
C57 C58 1.544(7) . ?
C57 H57A 0.9700 . ?
C57 H57B 0.9700 . ?
C58 C61 1.506(8) . ?
C58 H58A 0.9700 . ?
C58 H58B 0.9700 . ?
C61 C62 1.386(8) . ?
C61 C66 1.388(8) . ?
C62 C63 1.392(8) . ?
C62 H62 0.9300 . ?
C63 C64 1.370(9) . ?
C63 H63 0.9300 . ?
C64 C65 1.385(8) . ?
C64 H64 0.9300 . ?
C65 C66 1.382(8) . ?
C65 H65 0.9300 . ?
C66 N67 1.425(8) . ?
N67 C68 1.263(7) . ?
C68 H68 0.9300 . ?
O71 C71 1.318(6) . ?
C71 C72 1.405(8) . ?
C71 C76 1.454(8) . ?
C72 C73 1.394(7) . ?
C72 C128 1.468(8) . ?
C73 C74 1.407(8) . ?
C73 H73 0.9300 . ?
C74 C75 1.366(8) . ?
C74 C741 1.544(8) . ?
C75 C76 1.400(7) . ?
C75 H75 0.9300 . ?
C76 C77 1.423(8) . ?
C741 C744 1.515(9) . ?
C741 C742 1.516(8) . ?
C741 C743 1.516(8) . ?
C742 H74A 0.9600 . ?
C742 H74B 0.9600 . ?
C742 H74C 0.9600 . ?
C743 H74D 0.9600 . ?
C743 H74E 0.9600 . ?
C743 H74F 0.9600 . ?
C744 H74G 0.9600 . ?
C744 H74H 0.9600 . ?
C744 H74I 0.9600 . ?
C77 N78 1.299(7) . ?
C77 H77 0.9300 . ?
N78 C81 1.415(7) . ?
C81 C86 1.393(8) . ?
C81 C82 1.401(8) . ?
C82 C83 1.373(8) . ?
C82 H82 0.9300 . ?
C83 C84 1.383(8) . ?
C83 H83 0.9300 . ?
C84 C85 1.382(8) . ?
C84 H84 0.9300 . ?
C85 C86 1.386(8) . ?
C85 H85 0.9300 . ?
C86 C87 1.519(8) . ?
C87 C88 1.532(7) . ?
C87 H87A 0.9700 . ?
C87 H87B 0.9700 . ?
C88 C91 1.505(8) . ?
C88 H88A 0.9700 . ?
C88 H88B 0.9700 . ?
C91 C96 1.391(9) . ?
C91 C92 1.402(8) . ?
C92 C93 1.377(9) . ?
C92 H92 0.9300 . ?
C93 C94 1.370(9) . ?
C93 H93 0.9300 . ?
C94 C95 1.397(9) . ?
C94 H94 0.9300 . ?
C95 C96 1.390(8) . ?
C95 H95 0.9300 . ?
C96 N97 1.423(8) . ?
N97 C98 1.273(7) . ?
C98 C102 1.453(9) . ?
C98 H98 0.9300 . ?
O101 C101 1.353(8) . ?
C101 C102 1.399(9) . ?
C101 C106 1.409(9) . ?
C102 C103 1.401(9) . ?
C103 C104 1.384(9) . ?
C103 H103 0.9300 . ?
C104 C105 1.377(9) . ?
C104 C10A 1.569(10) . ?
C105 C106 1.391(9) . ?
C105 H105 0.9300 . ?
C106 C107 1.446(9) . ?
C10A C10D 1.29(3) . ?
C10A C10G 1.36(2) . ?
C10A C10F 1.532(15) . ?
C10A C10B 1.606(19) . ?
C10A C10C 1.66(2) . ?
C10A C10E 1.684(16) . ?
C10B H10A 0.9600 . ?
C10B H10B 0.9600 . ?
C10B H10C 0.9600 . ?
C10C H10D 0.9600 . ?
C10C H10E 0.9600 . ?
C10C H10F 0.9600 . ?
C10D H10G 0.9600 . ?
C10D H10H 0.9600 . ?
C10D H10I 0.9600 . ?
C10E H10J 0.9600 . ?
C10E H10K 0.9600 . ?
C10E H10L 0.9600 . ?
C10F H10M 0.9600 . ?
C10F H10N 0.9600 . ?
C10F H10O 0.9600 . ?
C10G H10P 0.9600 . ?
C10G H10Q 0.9600 . ?
C10G H10R 0.9600 . ?
C107 N108 1.274(8) . ?
C107 H107 0.9300 . ?
N108 C111 1.416(9) . ?
C111 C116 1.388(10) . ?
C111 C112 1.426(10) . ?
C112 C113 1.368(10) . ?
C112 H112 0.9300 . ?
C113 C114 1.339(11) . ?
C113 H113 0.9300 . ?
C114 C115 1.413(11) . ?
C114 H114 0.9300 . ?
C115 C116 1.397(10) . ?
C115 H115 0.9300 . ?
C116 C117 1.532(10) . ?
C117 C118 1.527(9) . ?
C117 H11A 0.9700 . ?
C117 H11B 0.9700 . ?
C118 C121 1.509(9) . ?
C118 H11C 0.9700 . ?
C118 H11D 0.9700 . ?
C121 C122 1.379(8) . ?
C121 C126 1.396(8) . ?
C122 C123 1.352(9) . ?
C122 H122 0.9300 . ?
C123 C124 1.378(9) . ?
C123 H123 0.9300 . ?
C124 C125 1.385(8) . ?
C124 H124 0.9300 . ?
C125 C126 1.398(8) . ?
C125 H125 0.9300 . ?
C126 N127 1.438(7) . ?
N127 C128 1.254(7) . ?
C128 H128 0.9300 . ?
N401 C402 1.177(11) . ?
C402 C403 1.463(12) . ?
C403 H40A 0.9600 . ?
C403 H40B 0.9600 . ?
C403 H40C 0.9600 . ?
N411 C412 1.144(13) . ?
C412 C413 1.341(12) . ?
C413 H41A 0.9600 . ?
C413 H41B 0.9600 . ?
C413 H41C 0.9600 . ?
C422 N421 1.09(2) . ?
C422 C425 1.31(2) . ?
C422 C423 1.67(4) . ?
N424 C425 0.98(2) . ?

loop_
_geom_hbond_atom_site_label_D
_geom_hbond_atom_site_label_H
_geom_hbond_atom_site_label_A
_geom_hbond_distance_DH
_geom_hbond_distance_HA
_geom_hbond_distance_DA
_geom_hbond_angle_DHA
_geom_hbond_site_symmetry_A
_geom_hbond_publ_flag
C107 H107 N401 0.93 2.66 3.564(12) 163.1 . yes
C112 H112 N424^b 0.93 2.61 3.442(19) 149.2 2 yes
C403 H40B N411 0.96 2.50 3.255(15) 136.0 2 yes

loop_
_geom_torsion_atom_site_label_1
_geom_torsion_atom_site_label_2
_geom_torsion_atom_site_label_3
_geom_torsion_atom_site_label_4
_geom_torsion
_geom_torsion_site_symmetry_1
_geom_torsion_site_symmetry_2
_geom_torsion_site_symmetry_3
_geom_torsion_site_symmetry_4
_geom_torsion_publ_flag
Fe O11 C11 C16 -36.1(8) . . . . ?
Fe O11 C11 C12 146.6(4) . . . . ?
O11 C11 C12 C13 177.3(6) . . . . ?
C16 C11 C12 C13 -0.1(9) . . . . ?
O11 C11 C12 C68 -9.9(9) . . . . ?
C16 C11 C12 C68 172.7(6) . . . . ?
C11 C12 C13 C14 -2.8(10) . . . . ?
C68 C12 C13 C14 -175.3(6) . . . . ?
C12 C13 C14 C15 3.6(10) . . . . ?
C12 C13 C14 C141 -179.8(6) . . . . ?
C13 C14 C15 C16 -1.6(10) . . . . ?
C141 C14 C15 C16 -178.2(6) . . . . ?
C14 C15 C16 C11 -1.2(10) . . . . ?
C14 C15 C16 C17 -173.4(6) . . . . ?
O11 C11 C16 C15 -175.3(6) . . . . ?
C12 C11 C16 C15 2.1(9) . . . . ?
O11 C11 C16 C17 -3.2(9) . . . . ?
C12 C11 C16 C17 174.1(6) . . . . ?
C15 C14 C141 C143 67.6(9) . . . . ?
C13 C14 C141 C143 -108.8(7) . . . . ?
C15 C14 C141 C142 -171.2(6) . . . . ?
C13 C14 C141 C142 12.4(10) . . . . ?
C15 C14 C141 C144 -51.8(9) . . . . ?
C13 C14 C141 C144 131.8(7) . . . . ?
C15 C16 C17 N18 -171.5(6) . . . . ?
C11 C16 C17 N18 16.4(9) . . . . ?
C16 C17 N18 C21 -166.0(6) . . . . ?
C16 C17 N18 Fe 5.0(8) . . . . ?
C17 N18 C21 C22 69.6(7) . . . . ?
Fe N18 C21 C22 -100.9(6) . . . . ?
C17 N18 C21 C26 -106.7(6) . . . . ?
Fe N18 C21 C26 82.8(6) . . . . ?
C26 C21 C22 C23 0.0(9) . . . . ?
N18 C21 C22 C23 -176.3(5) . . . . ?
C21 C22 C23 C24 2.1(9) . . . . ?
C22 C23 C24 C25 -3.2(10) . . . . ?
C23 C24 C25 C26 2.4(10) . . . . ?
C22 C21 C26 C25 -0.8(9) . . . . ?
N18 C21 C26 C25 175.3(5) . . . . ?
C22 C21 C26 C27 172.4(6) . . . . ?
N18 C21 C26 C27 -11.4(9) . . . . ?
C24 C25 C26 C21 -0.4(10) . . . . ?
C24 C25 C26 C27 -173.8(6) . . . . ?
C21 C26 C27 C28 -118.0(6) . . . . ?
C25 C26 C27 C28 55.0(8) . . . . ?
C26 C27 C28 C31 41.2(8) . . . . ?
C27 C28 C31 C36 59.0(8) . . . . ?
C27 C28 C31 C32 -116.7(7) . . . . ?
C36 C31 C32 C33 0.9(10) . . . . ?
C28 C31 C32 C33 176.9(6) . . . . ?
C31 C32 C33 C34 -1.6(11) . . . . ?
C32 C33 C34 C35 2.1(11) . . . . ?
C33 C34 C35 C36 -1.7(10) . . . . ?
C34 C35 C36 C31 1.0(10) . . . . ?
C34 C35 C36 N37 179.1(6) . . . . ?
C32 C31 C36 C35 -0.6(9) . . . . ?
C28 C31 C36 C35 -176.5(6) . . . . ?
C32 C31 C36 N37 -178.7(6) . . . . ?
C28 C31 C36 N37 5.4(9) . . . . ?
C35 C36 N37 C38 -110.7(7) . . . . ?
C31 C36 N37 C38 67.5(8) . . . . ?
C35 C36 N37 Fe 63.1(7) . . . . ?
C31 C36 N37 Fe -118.7(5) . . . . ?
C36 N37 C38 C42 -174.5(6) . . . . ?
Fe N37 C38 C42 11.4(9) . . . . ?
Fe O41 C41 C46 153.8(4) . . . . ?
Fe O41 C41 C42 -27.6(8) . . . . ?
O41 C41 C42 C43 -179.9(6) . . . . ?
C46 C41 C42 C43 -1.3(9) . . . . ?
O41 C41 C42 C38 -1.9(9) . . . . ?
C46 C41 C42 C38 176.8(5) . . . . ?
N37 C38 C42 C43 -174.2(6) . . . . ?
N37 C38 C42 C41 7.6(10) . . . . ?
C41 C42 C43 C44 -1.7(9) . . . . ?
C38 C42 C43 C44 -179.9(6) . . . . ?
C42 C43 C44 C45 2.6(9) . . . . ?
C42 C43 C44 C441 -176.3(5) . . . . ?
C43 C44 C45 C46 -0.5(8) . . . . ?
C441 C44 C45 C46 178.4(6) . . . . ?
C44 C45 C46 C41 -2.6(9) . . . . ?
C44 C45 C46 C47 175.4(5) . . . . ?
O41 C41 C46 C45 -178.0(5) . . . . ?
C42 C41 C46 C45 3.3(8) . . . . ?
O41 C41 C46 C47 4.0(9) . . . . ?
C42 C41 C46 C47 -174.7(5) . . . . ?
C43 C44 C441 C444 179.4(5) . . . . ?
C45 C44 C441 C444 0.6(8) . . . . ?
C43 C44 C441 C442 57.8(8) . . . . ?
C45 C44 C441 C442 -121.1(6) . . . . ?
C43 C44 C441 C443 -59.6(8) . . . . ?
C45 C44 C441 C443 121.6(6) . . . . ?
C45 C46 C47 N48 -3.7(8) . . . . ?
C41 C46 C47 N48 174.4(6) . . . . ?
C46 C47 N48 C51 -173.8(5) . . . . ?
C47 N48 C51 C52 123.2(6) . . . . ?
C47 N48 C51 C56 -62.7(9) . . . . ?
C56 C51 C52 C53 2.1(10) . . . . ?
N48 C51 C52 C53 176.4(6) . . . . ?
C51 C52 C53 C54 -3.2(10) . . . . ?
C52 C53 C54 C55 2.5(10) . . . . ?
C53 C54 C55 C56 -0.7(10) . . . . ?
C54 C55 C56 C51 -0.4(10) . . . . ?
C54 C55 C56 C57 -179.0(6) . . . . ?
C52 C51 C56 C55 -0.3(9) . . . . ?
N48 C51 C56 C55 -174.3(6) . . . . ?
C52 C51 C56 C57 178.3(6) . . . . ?
N48 C51 C56 C57 4.4(10) . . . . ?
C55 C56 C57 C58 12.9(10) . . . . ?
C51 C56 C57 C58 -165.6(6) . . . . ?
C56 C57 C58 C61 176.7(6) . . . . ?
C57 C58 C61 C62 -99.5(7) . . . . ?
C57 C58 C61 C66 77.7(8) . . . . ?
C66 C61 C62 C63 1.9(9) . . . . ?
C58 C61 C62 C63 179.2(6) . . . . ?
C61 C62 C63 C64 -0.9(10) . . . . ?
C62 C63 C64 C65 0.1(10) . . . . ?
C63 C64 C65 C66 -0.3(9) . . . . ?
C64 C65 C66 C61 1.4(9) . . . . ?
C64 C65 C66 N67 -177.4(6) . . . . ?
C62 C61 C66 C65 -2.2(9) . . . . ?
C58 C61 C66 C65 -179.5(5) . . . . ?
C62 C61 C66 N67 176.8(5) . . . . ?
C58 C61 C66 N67 -0.6(8) . . . . ?
C65 C66 N67 C68 59.5(8) . . . . ?
C61 C66 N67 C68 -119.4(7) . . . . ?
C66 N67 C68 C12 166.1(6) . . . . ?
C13 C12 C68 N67 7.6(11) . . . . ?
C11 C12 C68 N67 -165.0(6) . . . . ?
Fe O71 C71 C72 -151.1(4) . . . . ?
Fe O71 C71 C76 31.4(7) . . . . ?
O71 C71 C72 C73 177.3(5) . . . . ?
C76 C71 C72 C73 -5.0(8) . . . . ?
O71 C71 C72 C128 -5.6(8) . . . . ?
C76 C71 C72 C128 172.1(5) . . . . ?
C71 C72 C73 C74 0.2(9) . . . . ?
C128 C72 C73 C74 -176.9(6) . . . . ?
C72 C73 C74 C75 4.4(9) . . . . ?
C72 C73 C74 C741 179.7(6) . . . . ?
C73 C74 C75 C76 -4.0(9) . . . . ?
C741 C74 C75 C76 -179.4(6) . . . . ?
C74 C75 C76 C77 172.7(6) . . . . ?
C74 C75 C76 C71 -0.8(9) . . . . ?
O71 C71 C76 C75 -177.1(5) . . . . ?
C72 C71 C76 C75 5.3(8) . . . . ?
O71 C71 C76 C77 9.6(8) . . . . ?
C72 C71 C76 C77 -168.0(5) . . . . ?
C75 C74 C741 C744 -57.3(8) . . . . ?
C73 C74 C741 C744 127.6(7) . . . . ?
C75 C74 C741 C742 -178.4(6) . . . . ?
C73 C74 C741 C742 6.4(9) . . . . ?
C75 C74 C741 C743 63.4(8) . . . . ?
C73 C74 C741 C743 -111.7(7) . . . . ?
C75 C76 C77 N78 177.9(6) . . . . ?
C71 C76 C77 N78 -8.9(9) . . . . ?
C76 C77 N78 C81 176.0(6) . . . . ?
C76 C77 N78 Fe -23.3(8) . . . . ?
C77 N78 C81 C86 -107.0(7) . . . . ?
Fe N78 C81 C86 93.8(6) . . . . ?
C77 N78 C81 C82 73.2(7) . . . . ?
Fe N78 C81 C82 -86.0(6) . . . . ?
C86 C81 C82 C83 -0.5(9) . . . . ?
N78 C81 C82 C83 179.3(5) . . . . ?
C81 C82 C83 C84 -2.2(9) . . . . ?
C82 C83 C84 C85 2.6(9) . . . . ?
C83 C84 C85 C86 -0.3(9) . . . . ?
C84 C85 C86 C81 -2.4(9) . . . . ?
C84 C85 C86 C87 171.1(5) . . . . ?
C82 C81 C86 C85 2.8(9) . . . . ?
N78 C81 C86 C85 -177.0(5) . . . . ?
C82 C81 C86 C87 -170.4(5) . . . . ?
N78 C81 C86 C87 9.8(9) . . . . ?
C85 C86 C87 C88 -68.3(7) . . . . ?
C81 C86 C87 C88 105.0(7) . . . . ?
C86 C87 C88 C91 -58.8(8) . . . . ?
C87 C88 C91 C96 -91.4(7) . . . . ?
C87 C88 C91 C92 87.2(7) . . . . ?
C96 C91 C92 C93 -0.3(10) . . . . ?
C88 C91 C92 C93 -178.9(6) . . . . ?
C91 C92 C93 C94 -0.2(10) . . . . ?
C92 C93 C94 C95 -0.1(10) . . . . ?
C93 C94 C95 C96 1.0(10) . . . . ?
C94 C95 C96 C91 -1.5(10) . . . . ?
C94 C95 C96 N97 -179.1(6) . . . . ?
C92 C91 C96 C95 1.2(10) . . . . ?
C88 C91 C96 C95 179.7(6) . . . . ?
C92 C91 C96 N97 178.9(5) . . . . ?
C88 C91 C96 N97 -2.6(9) . . . . ?
C95 C96 N97 C98 -34.1(9) . . . . ?
C91 C96 N97 C98 148.2(6) . . . . ?
C96 N97 C98 C102 177.9(6) . . . . ?
O101 C101 C102 C103 -175.8(5) . . . . ?
C106 C101 C102 C103 1.8(9) . . . . ?
O101 C101 C102 C98 6.3(9) . . . . ?
C106 C101 C102 C98 -176.1(6) . . . . ?
N97 C98 C102 C101 -172.3(6) . . . . ?
N97 C98 C102 C103 9.8(9) . . . . ?
C101 C102 C103 C104 -1.3(10) . . . . ?
C98 C102 C103 C104 176.6(6) . . . . ?
C102 C103 C104 C105 -0.2(11) . . . . ?
C102 C103 C104 C10A -179.9(7) . . . . ?
C103 C104 C105 C106 1.2(11) . . . . ?
C10A C104 C105 C106 -179.1(7) . . . . ?
C104 C105 C106 C101 -0.6(10) . . . . ?
C104 C105 C106 C107 179.5(6) . . . . ?
O101 C101 C106 C105 176.7(6) . . . . ?
C102 C101 C106 C105 -1.0(9) . . . . ?
O101 C101 C106 C107 -3.3(9) . . . . ?
C102 C101 C106 C107 179.0(6) . . . . ?
C105 C104 C10A C10D -4(2) . . . . ?
C103 C104 C10A C10D 176.1(19) . . . . ?
C105 C104 C10A C10G -165.9(14) . . . . ?
C103 C104 C10A C10G 13.8(17) . . . . ?
C105 C104 C10A C10F 70.8(12) . . . . ?
C103 C104 C10A C10F -109.5(11) . . . . ?
C105 C104 C10A C10B -136.0(10) . . . . ?
C103 C104 C10A C10B 43.7(13) . . . . ?
C105 C104 C10A C10C 114.6(12) . . . . ?
C103 C104 C10A C10C -65.7(13) . . . . ?
C105 C104 C10A C10E -40.0(12) . . . . ?
C103 C104 C10A C10E 139.7(9) . . . . ?
C105 C106 C107 N108 -174.4(6) . . . . ?
C101 C106 C107 N108 5.6(10) . . . . ?
C106 C107 N108 C111 176.5(6) . . . . ?
C107 N108 C111 C116 138.3(8) . . . . ?
C107 N108 C111 C112 -41.2(9) . . . . ?
C116 C111 C112 C113 -5.3(12) . . . . ?
N108 C111 C112 C113 174.3(7) . . . . ?
C111 C112 C113 C114 4.1(14) . . . . ?
C112 C113 C114 C115 -1.2(15) . . . . ?
C113 C114 C115 C116 -0.5(14) . . . . ?
N108 C111 C116 C115 -176.0(7) . . . . ?
C112 C111 C116 C115 3.5(11) . . . . ?
N108 C111 C116 C117 1.6(11) . . . . ?
C112 C111 C116 C117 -178.9(6) . . . . ?
C114 C115 C116 C111 -0.7(12) . . . . ?
C114 C115 C116 C117 -178.3(8) . . . . ?
C111 C116 C117 C118 -108.4(8) . . . . ?
C115 C116 C117 C118 69.2(9) . . . . ?
C116 C117 C118 C121 55.8(9) . . . . ?
C117 C118 C121 C122 -103.9(8) . . . . ?
C117 C118 C121 C126 72.3(8) . . . . ?
C126 C121 C122 C123 1.2(10) . . . . ?
C118 C121 C122 C123 177.4(7) . . . . ?
C121 C122 C123 C124 -1.9(11) . . . . ?
C122 C123 C124 C125 1.7(11) . . . . ?
C123 C124 C125 C126 -0.8(10) . . . . ?
C122 C121 C126 C125 -0.2(9) . . . . ?
C118 C121 C126 C125 -176.6(6) . . . . ?
C122 C121 C126 N127 177.9(6) . . . . ?
C118 C121 C126 N127 1.6(9) . . . . ?
C124 C125 C126 C121 0.1(9) . . . . ?
C124 C125 C126 N127 -178.0(6) . . . . ?
C121 C126 N127 C128 156.0(6) . . . . ?
C125 C126 N127 C128 -25.9(9) . . . . ?
C126 N127 C128 C72 174.0(5) . . . . ?
C73 C72 C128 N127 2.6(9) . . . . ?
C71 C72 C128 N127 -174.5(6) . . . . ?
